data_4348735
loop_
_publ_author_name
'Chen, Lei'
'Cui, Hui-Hui'
'Stavretis, Shelby E.'
'Hunter, Seth C.'
'Zhang, Yi-Quan'
'Chen, Xue-Tai'
'Sun, Yi-Chen'
'Wang, Zhenxing'
'Song, You'
'Podlesnyak, Andrey A.'
'Ouyang, Zhong-Wen'
'Xue, Zi-Ling'

_publ_section_title
;
 Slow Magnetic Relaxations in Cobalt(II) Tetranitrate Complexes. Studies
 of Magnetic Anisotropy by Inelastic Neutron Scattering and High-Frequency
 and High-Field EPR Spectroscopy.
;
_journal_issue 24
_journal_name_full 'Inorganic chemistry'
_journal_page_first 12603
_journal_page_last 12617
_journal_paper_doi 10.1021/acs.inorgchem.6b01544
_journal_volume 55
_journal_year 2016
_chemical_formula_sum 'C38 H36 Co N4 O12 P2'
_chemical_formula_weight 861.58
_space_group_IT_number 2
_space_group_name_Hall '-P 1'
_space_group_name_H-M_alt 'P -1'
_symmetry_cell_setting triclinic
_symmetry_space_group_name_H-M 'P -1'
_atom_sites_solution_hydrogens geom
_atom_sites_solution_primary direct
_atom_sites_solution_secondary difmap
_audit_creation_method SHELXL-97
_cell_angle_alpha 89.1580(10)
_cell_angle_beta 78.882(2)
_cell_angle_gamma 60.5150(10)
_cell_formula_units_Z 2
_cell_length_a 10.7563(8)
_cell_length_b 10.9109(8)
_cell_length_c 19.8578(14)
_cell_measurement_reflns_used 4196
_cell_measurement_temperature 291(2)
_cell_measurement_theta_max 24.732
_cell_measurement_theta_min 2.184
_cell_volume 1981.8(3)
_computing_structure_refinement 'SHELXL-97 (Sheldrick, 2008)'
_computing_structure_solution 'SHELXS-97 (Sheldrick, 2008)'
_diffrn_ambient_temperature 291(2)
_diffrn_measured_fraction_theta_full 0.993
_diffrn_measured_fraction_theta_max 0.993
_diffrn_measurement_device_type 'Bruker Smart Aepex CCD'
_diffrn_radiation_monochromator graphite
_diffrn_radiation_source 'fine-focus sealed tube'
_diffrn_radiation_type MoK\a
_diffrn_radiation_wavelength 0.71073
_diffrn_reflns_av_R_equivalents 0.0224
_diffrn_reflns_av_sigmaI/netI 0.0393
_diffrn_reflns_limit_h_max 13
_diffrn_reflns_limit_h_min -13
_diffrn_reflns_limit_k_max 12
_diffrn_reflns_limit_k_min -13
_diffrn_reflns_limit_l_max 22
_diffrn_reflns_limit_l_min -24
_diffrn_reflns_number 12087
_diffrn_reflns_theta_full 26.00
_diffrn_reflns_theta_max 26.00
_diffrn_reflns_theta_min 2.10
_exptl_absorpt_coefficient_mu 0.581
_exptl_absorpt_correction_T_max 0.8828
_exptl_absorpt_correction_T_min 0.8542
_exptl_crystal_density_diffrn 1.444
_exptl_crystal_density_method 'not measured'
_exptl_crystal_description block
_exptl_crystal_F_000 890
_exptl_crystal_size_max 0.28
_exptl_crystal_size_mid 0.24
_exptl_crystal_size_min 0.22
_refine_diff_density_max 0.371
_refine_diff_density_min -0.465
_refine_diff_density_rms 0.102
_refine_ls_extinction_method none
_refine_ls_goodness_of_fit_ref 1.088
_refine_ls_hydrogen_treatment mixed
_refine_ls_matrix_type full
_refine_ls_number_parameters 516
_refine_ls_number_reflns 7751
_refine_ls_number_restraints 0
_refine_ls_restrained_S_all 1.088
_refine_ls_R_factor_all 0.0640
_refine_ls_R_factor_gt 0.0563
_refine_ls_shift/su_max 0.001
_refine_ls_shift/su_mean 0.000
_refine_ls_structure_factor_coef Fsqd
_refine_ls_weighting_details 'calc w=1/[\s^2^(Fo^2^)+(0.0600P)^2^+1.8800P] where P=(Fo^2^+2Fc^2^)/3'
_refine_ls_weighting_scheme calc
_refine_ls_wR_factor_gt 0.1427
_refine_ls_wR_factor_ref 0.1438
_reflns_number_gt 5796
_reflns_number_total 7751
_reflns_threshold_expression >2sigma(I)
_cod_data_source_file ic6b01544_si_003.cif
_cod_data_source_block 20130424e_0m
_cod_original_cell_volume 1981.8(2)
_cod_original_sg_symbol_H-M P-1
_cod_database_code 4348735

loop_
_symmetry_equiv_pos_as_xyz
'x, y, z'
'-x, -y, -z'

loop_
_atom_site_label
_atom_site_type_symbol
_atom_site_fract_x
_atom_site_fract_y
_atom_site_fract_z
_atom_site_U_iso_or_equiv
_atom_site_adp_type
_atom_site_occupancy
_atom_site_symmetry_multiplicity
_atom_site_calc_flag
_atom_site_refinement_flags
C1 C 0.2154(4) 0.5675(4) 0.02256(17) 0.0453(8) Uani 1 1 d .
C2 C 0.2960(4) 0.6078(4) -0.02544(18) 0.0495(8) Uani 1 1 d .
H2 H 0.2689 0.7029 -0.0265 0.059 Uiso 1 1 calc R
C3 C 0.4178(4) 0.5070(4) -0.07233(18) 0.0503(9) Uani 1 1 d .
H3 H 0.4727 0.5342 -0.1044 0.060 Uiso 1 1 calc R
C4 C 0.4563(4) 0.3671(4) -0.07104(19) 0.0512(9) Uani 1 1 d .
H4 H 0.5365 0.2996 -0.1029 0.061 Uiso 1 1 calc R
C5 C 0.3770(4) 0.3261(4) -0.02297(18) 0.0488(8) Uani 1 1 d .
H5 H 0.4030 0.2313 -0.0228 0.059 Uiso 1 1 calc R
C6 C 0.2604(4) 0.4241(4) 0.02455(18) 0.0467(8) Uani 1 1 d .
H6 H 0.2105 0.3951 0.0585 0.056 Uiso 1 1 calc R
C7 C -0.0185(4) 0.6153(3) 0.14142(17) 0.0453(8) Uani 1 1 d .
C8 C 0.0666(4) 0.5261(4) 0.18515(17) 0.0491(8) Uani 1 1 d .
H8 H 0.1601 0.5117 0.1827 0.059 Uiso 1 1 calc R
C9 C 0.0153(4) 0.4597(4) 0.23126(18) 0.0516(9) Uani 1 1 d .
H9 H 0.0740 0.4004 0.2598 0.062 Uiso 1 1 calc R
C10 C -0.1207(4) 0.4790(4) 0.23600(18) 0.0511(9) Uani 1 1 d .
H10 H -0.1549 0.4326 0.2673 0.061 Uiso 1 1 calc R
C11 C -0.2079(4) 0.5683(4) 0.19390(19) 0.0541(9) Uani 1 1 d .
H11 H -0.3015 0.5822 0.1973 0.065 Uiso 1 1 calc R
C12 C -0.1575(4) 0.6384(4) 0.14618(18) 0.0489(8) Uani 1 1 d .
H12 H -0.2170 0.6992 0.1183 0.059 Uiso 1 1 calc R
C13 C -0.0777(4) 0.8057(4) 0.03054(17) 0.0442(8) Uani 1 1 d .
C14 C -0.1967(4) 0.9320(4) 0.06053(18) 0.0494(9) Uani 1 1 d .
H14 H -0.2063 0.9636 0.1055 0.059 Uiso 1 1 calc R
C15 C -0.3042(4) 1.0135(4) 0.02313(18) 0.0510(9) Uani 1 1 d .
H15 H -0.3858 1.0986 0.0431 0.061 Uiso 1 1 calc R
C16 C -0.2867(4) 0.9654(4) -0.04326(18) 0.0504(9) Uani 1 1 d .
H16 H -0.3574 1.0188 -0.0682 0.061 Uiso 1 1 calc R
C17 C -0.1669(4) 0.8403(4) -0.07367(18) 0.0469(8) Uani 1 1 d .
H17 H -0.1570 0.8096 -0.1189 0.056 Uiso 1 1 calc R
C18 C -0.0605(4) 0.7593(4) -0.03698(17) 0.0471(8) Uani 1 1 d .
H18 H 0.0215 0.6749 -0.0575 0.056 Uiso 1 1 calc R
C19 C 0.0977(4) 0.8085(4) 0.12576(18) 0.0500(8) Uani 1 1 d .
H19A H 0.1827 0.7500 0.1440 0.075 Uiso 1 1 calc R
H19B H 0.0168 0.8657 0.1629 0.075 Uiso 1 1 calc R
H19C H 0.1169 0.8686 0.0948 0.075 Uiso 1 1 calc R
C20 C 0.2458(4) -0.0356(4) 0.38482(17) 0.0449(8) Uani 1 1 d .
C21 C 0.3809(4) -0.1271(4) 0.34613(19) 0.0513(9) Uani 1 1 d .
H21 H 0.3907 -0.1536 0.3003 0.062 Uiso 1 1 calc R
C22 C 0.5030(4) -0.1807(4) 0.37446(19) 0.0521(9) Uani 1 1 d .
H22 H 0.5949 -0.2415 0.3474 0.063 Uiso 1 1 calc R
C23 C 0.4892(4) -0.1445(4) 0.44206(19) 0.0527(9) Uani 1 1 d .
H23 H 0.5717 -0.1814 0.4611 0.063 Uiso 1 1 calc R
C24 C 0.3561(4) -0.0552(4) 0.4815(2) 0.0540(9) Uani 1 1 d .
H24 H 0.3478 -0.0292 0.5273 0.065 Uiso 1 1 calc R
C25 C 0.2320(4) -0.0022(4) 0.45413(17) 0.0493(8) Uani 1 1 d .
H25 H 0.1401 0.0554 0.4819 0.059 Uiso 1 1 calc R
C26 C 0.0258(4) -0.0950(4) 0.35064(17) 0.0449(8) Uani 1 1 d .
C27 C 0.0832(4) -0.2126(4) 0.38826(18) 0.0487(8) Uani 1 1 d .
H27 H 0.1566 -0.2289 0.4114 0.058 Uiso 1 1 calc R
C28 C 0.0288(4) -0.3040(4) 0.39044(18) 0.0502(9) Uani 1 1 d .
H28 H 0.0671 -0.3833 0.4147 0.060 Uiso 1 1 calc R
C29 C -0.0806(4) -0.2796(4) 0.35739(19) 0.0504(8) Uani 1 1 d .
H29 H -0.1174 -0.3413 0.3605 0.060 Uiso 1 1 calc R
C30 C -0.1364(4) -0.1664(4) 0.31998(18) 0.0494(8) Uani 1 1 d .
H30 H -0.2095 -0.1518 0.2969 0.059 Uiso 1 1 calc R
C31 C -0.0834(4) -0.0731(4) 0.31658(18) 0.0483(8) Uani 1 1 d .
H31 H -0.1213 0.0047 0.2913 0.058 Uiso 1 1 calc R
C32 C -0.0542(4) 0.1976(4) 0.39236(17) 0.0450(8) Uani 1 1 d .
C33 C -0.1972(4) 0.2297(4) 0.4082(2) 0.0551(10) Uani 1 1 d .
H33 H -0.2213 0.1620 0.3983 0.066 Uiso 1 1 calc R
C34 C -0.3056(4) 0.3613(4) 0.4387(2) 0.0606(10) Uani 1 1 d .
H34 H -0.4030 0.3843 0.4467 0.073 Uiso 1 1 calc R
C35 C -0.2697(4) 0.4579(4) 0.4571(2) 0.0567(10) Uani 1 1 d .
H35 H -0.3423 0.5450 0.4800 0.068 Uiso 1 1 calc R
C36 C -0.1284(4) 0.4274(4) 0.44212(19) 0.0528(9) Uani 1 1 d .
H36 H -0.1045 0.4938 0.4546 0.063 Uiso 1 1 calc R
C37 C -0.0201(4) 0.2982(4) 0.40842(18) 0.0490(8) Uani 1 1 d .
H37 H 0.0762 0.2790 0.3965 0.059 Uiso 1 1 calc R
C38 C 0.1372(4) 0.0549(4) 0.26023(18) 0.0514(9) Uani 1 1 d .
H38A H 0.2033 -0.0354 0.2345 0.077 Uiso 1 1 calc R
H38B H 0.1836 0.1112 0.2572 0.077 Uiso 1 1 calc R
H38C H 0.0508 0.1022 0.2416 0.077 Uiso 1 1 calc R
Co1 Co 0.48875(5) 0.26298(5) 0.25629(2) 0.04393(15) Uani 1 1 d .
N1 N 0.3858(3) 0.5553(3) 0.25250(16) 0.0504(7) Uani 1 1 d .
N2 N 0.7547(3) 0.2064(3) 0.19153(15) 0.0462(7) Uani 1 1 d .
N3 N 0.3520(3) 0.2781(3) 0.38086(15) 0.0478(7) Uani 1 1 d .
N4 N 0.4914(3) 0.0411(3) 0.19949(15) 0.0506(7) Uani 1 1 d .
O1 O 0.3747(2) 0.4584(2) 0.22428(12) 0.0442(5) Uani 1 1 d .
O2 O 0.3325(3) 0.6727(3) 0.23259(13) 0.0540(6) Uani 1 1 d .
O3 O 0.4487(3) 0.5230(3) 0.29925(14) 0.0632(7) Uani 1 1 d .
O4 O 0.6586(3) 0.2231(3) 0.15952(13) 0.0517(6) Uani 1 1 d .
O5 O 0.7121(3) 0.2304(2) 0.25263(12) 0.0467(6) Uani 1 1 d .
O6 O 0.8757(3) 0.1703(3) 0.16044(14) 0.0598(7) Uani 1 1 d .
O7 O 0.4858(3) 0.2387(2) 0.36394(12) 0.0457(5) Uani 1 1 d .
O8 O 0.2891(2) 0.3056(2) 0.33290(12) 0.0453(5) Uani 1 1 d .
O9 O 0.2889(3) 0.2893(3) 0.44071(13) 0.0556(6) Uani 1 1 d .
O10 O 0.5768(3) 0.0235(3) 0.23729(13) 0.0545(6) Uani 1 1 d .
O11 O 0.4066(3) 0.1678(3) 0.18973(13) 0.0513(6) Uani 1 1 d .
O12 O 0.4907(3) -0.0541(3) 0.17236(13) 0.0574(7) Uani 1 1 d .
P1 P 0.05459(10) 0.69914(9) 0.08021(5) 0.0448(2) Uani 1 1 d .
P2 P 0.08857(10) 0.03004(9) 0.34778(5) 0.0443(2) Uani 1 1 d .

loop_
_atom_site_aniso_label
_atom_site_aniso_U_11
_atom_site_aniso_U_22
_atom_site_aniso_U_33
_atom_site_aniso_U_23
_atom_site_aniso_U_13
_atom_site_aniso_U_12
C1 0.0394(18) 0.0466(19) 0.0413(18) 0.0092(15) -0.0094(14) -0.0148(15)
C2 0.047(2) 0.0472(19) 0.0442(19) 0.0114(16) -0.0108(16) -0.0154(16)
C3 0.045(2) 0.053(2) 0.0440(19) 0.0153(16) -0.0083(15) -0.0179(17)
C4 0.047(2) 0.048(2) 0.045(2) -0.0071(16) -0.0111(16) -0.0132(16)
C5 0.0375(18) 0.0463(19) 0.051(2) -0.0092(16) -0.0082(15) -0.0121(15)
C6 0.0436(19) 0.0438(19) 0.0464(19) 0.0056(15) -0.0117(15) -0.0164(15)
C7 0.0442(19) 0.0400(18) 0.0409(18) 0.0053(14) -0.0091(15) -0.0129(15)
C8 0.047(2) 0.0463(19) 0.0421(19) 0.0090(15) -0.0096(15) -0.0140(16)
C9 0.051(2) 0.047(2) 0.045(2) 0.0133(16) -0.0137(16) -0.0148(17)
C10 0.056(2) 0.049(2) 0.0365(18) 0.0085(15) -0.0089(16) -0.0175(17)
C11 0.049(2) 0.053(2) 0.053(2) 0.0142(17) -0.0129(17) -0.0197(17)
C12 0.046(2) 0.050(2) 0.0431(19) 0.0110(16) -0.0116(15) -0.0181(16)
C13 0.0432(19) 0.0450(18) 0.0366(17) 0.0095(14) -0.0087(14) -0.0164(15)
C14 0.049(2) 0.0437(19) 0.0416(18) -0.0072(15) -0.0130(16) -0.0116(16)
C15 0.046(2) 0.0451(19) 0.0427(19) 0.0043(15) -0.0103(15) -0.0084(16)
C16 0.044(2) 0.048(2) 0.047(2) 0.0157(16) -0.0118(16) -0.0134(16)
C17 0.0439(19) 0.052(2) 0.0404(18) 0.0129(15) -0.0100(15) -0.0208(16)
C18 0.0452(19) 0.0422(18) 0.0364(17) 0.0049(14) -0.0056(14) -0.0099(15)
C19 0.047(2) 0.048(2) 0.046(2) 0.0038(16) -0.0143(16) -0.0157(16)
C20 0.0390(18) 0.0456(18) 0.0411(18) 0.0102(15) -0.0075(14) -0.0150(15)
C21 0.0429(19) 0.051(2) 0.047(2) -0.0128(16) -0.0097(16) -0.0131(16)
C22 0.0388(19) 0.049(2) 0.058(2) -0.0104(17) -0.0139(16) -0.0118(16)
C23 0.052(2) 0.051(2) 0.051(2) 0.0127(17) -0.0150(17) -0.0207(18)
C24 0.054(2) 0.050(2) 0.049(2) 0.0075(17) -0.0177(17) -0.0175(18)
C25 0.052(2) 0.0475(19) 0.0373(18) 0.0092(15) -0.0116(15) -0.0162(17)
C26 0.0441(19) 0.0432(18) 0.0380(17) 0.0083(14) -0.0099(14) -0.0144(15)
C27 0.048(2) 0.0467(19) 0.0428(19) 0.0137(15) -0.0130(16) -0.0168(16)
C28 0.053(2) 0.048(2) 0.0422(19) 0.0166(16) -0.0118(16) -0.0198(17)
C29 0.051(2) 0.0444(19) 0.054(2) 0.0126(16) -0.0149(17) -0.0216(17)
C30 0.046(2) 0.052(2) 0.049(2) 0.0111(16) -0.0137(16) -0.0223(17)
C31 0.0442(19) 0.0471(19) 0.048(2) 0.0102(16) -0.0135(16) -0.0174(16)
C32 0.0392(18) 0.0438(18) 0.0414(18) 0.0108(15) -0.0099(14) -0.0126(15)
C33 0.040(2) 0.0436(19) 0.065(2) -0.0161(17) 0.0082(17) -0.0148(16)
C34 0.044(2) 0.053(2) 0.066(3) -0.0175(19) 0.0113(18) -0.0170(18)
C35 0.051(2) 0.048(2) 0.058(2) -0.0136(17) -0.0088(18) -0.0147(17)
C36 0.052(2) 0.0435(19) 0.052(2) 0.0130(16) -0.0145(17) -0.0153(17)
C37 0.0427(19) 0.0445(19) 0.051(2) 0.0082(16) -0.0093(16) -0.0151(16)
C38 0.048(2) 0.049(2) 0.0438(19) 0.0082(16) -0.0077(16) -0.0148(17)
Co1 0.0391(3) 0.0451(3) 0.0408(3) 0.0127(2) -0.01101(19) -0.0151(2)
N1 0.0487(17) 0.0472(17) 0.0480(17) 0.0100(14) -0.0149(14) -0.0170(14)
N2 0.0398(16) 0.0416(15) 0.0443(17) 0.0072(13) -0.0072(14) -0.0114(13)
N3 0.0411(17) 0.0552(18) 0.0417(16) 0.0105(13) -0.0125(13) -0.0188(14)
N4 0.0470(17) 0.0490(18) 0.0450(17) -0.0048(14) -0.0082(14) -0.0161(15)
O1 0.0417(13) 0.0427(13) 0.0441(13) 0.0100(10) -0.0125(10) -0.0170(10)
O2 0.0522(15) 0.0463(14) 0.0500(14) 0.0115(11) -0.0124(12) -0.0140(12)
O3 0.0726(19) 0.0525(15) 0.0565(16) 0.0099(13) -0.0291(14) -0.0201(14)
O4 0.0458(14) 0.0508(14) 0.0471(14) -0.0056(11) -0.0041(11) -0.0174(12)
O5 0.0421(13) 0.0470(13) 0.0428(14) 0.0124(11) -0.0132(11) -0.0149(11)
O6 0.0435(15) 0.0543(15) 0.0607(16) 0.0101(12) 0.0072(12) -0.0151(12)
O7 0.0411(13) 0.0471(13) 0.0446(13) 0.0128(10) -0.0136(10) -0.0175(11)
O8 0.0409(13) 0.0452(13) 0.0433(13) 0.0124(10) -0.0115(10) -0.0160(11)
O9 0.0572(16) 0.0543(15) 0.0452(14) 0.0085(12) -0.0088(12) -0.0211(13)
O10 0.0517(15) 0.0489(14) 0.0561(15) 0.0062(12) -0.0150(12) -0.0189(12)
O11 0.0473(14) 0.0518(14) 0.0506(14) 0.0032(11) -0.0146(11) -0.0201(12)
O12 0.0527(15) 0.0527(15) 0.0518(15) -0.0119(12) 0.0056(12) -0.0206(13)
P1 0.0406(5) 0.0437(5) 0.0411(5) 0.0082(4) -0.0092(4) -0.0141(4)
P2 0.0407(5) 0.0435(5) 0.0401(5) 0.0092(4) -0.0080(4) -0.0149(4)

loop_
_atom_type_symbol
_atom_type_description
_atom_type_scat_dispersion_real
_atom_type_scat_dispersion_imag
_atom_type_scat_source
C C 0.0033 0.0016 'International Tables Vol C Tables 4.2.6.8 and 6.1.1.4'
H H 0.0000 0.0000 'International Tables Vol C Tables 4.2.6.8 and 6.1.1.4'
N N 0.0061 0.0033 'International Tables Vol C Tables 4.2.6.8 and 6.1.1.4'
O O 0.0106 0.0060 'International Tables Vol C Tables 4.2.6.8 and 6.1.1.4'
P P 0.1023 0.0942 'International Tables Vol C Tables 4.2.6.8 and 6.1.1.4'
Co Co 0.3494 0.9721 'International Tables Vol C Tables 4.2.6.8 and 6.1.1.4'

loop_
_geom_angle_atom_site_label_1
_geom_angle_atom_site_label_2
_geom_angle_atom_site_label_3
_geom_angle
C2 C1 C6 118.9(3)
C2 C1 P1 119.8(3)
C6 C1 P1 121.3(3)
C1 C2 C3 120.3(3)
C1 C2 H2 119.9
C3 C2 H2 119.9
C4 C3 C2 119.6(3)
C4 C3 H3 120.2
C2 C3 H3 120.2
C3 C4 C5 120.4(3)
C3 C4 H4 119.8
C5 C4 H4 119.8
C6 C5 C4 120.2(4)
C6 C5 H5 119.9
C4 C5 H5 119.9
C5 C6 C1 120.5(4)
C5 C6 H6 119.8
C1 C6 H6 119.8
C12 C7 C8 119.2(3)
C12 C7 P1 121.1(3)
C8 C7 P1 119.8(3)
C9 C8 C7 121.1(4)
C9 C8 H8 119.4
C7 C8 H8 119.4
C10 C9 C8 120.7(3)
C10 C9 H9 119.7
C8 C9 H9 119.7
C9 C10 C11 119.3(4)
C9 C10 H10 120.3
C11 C10 H10 120.3
C10 C11 C12 121.0(4)
C10 C11 H11 119.5
C12 C11 H11 119.5
C7 C12 C11 118.7(3)
C7 C12 H12 120.7
C11 C12 H12 120.7
C14 C13 C18 120.5(3)
C14 C13 P1 119.3(3)
C18 C13 P1 120.1(3)
C13 C14 C15 119.9(3)
C13 C14 H14 120.1
C15 C14 H14 120.1
C16 C15 C14 118.9(3)
C16 C15 H15 120.5
C14 C15 H15 120.5
C15 C16 C17 121.3(3)
C15 C16 H16 119.3
C17 C16 H16 119.3
C16 C17 C18 120.0(3)
C16 C17 H17 120.0
C18 C17 H17 120.0
C13 C18 C17 119.3(3)
C13 C18 H18 120.3
C17 C18 H18 120.3
P1 C19 H19A 109.5
P1 C19 H19B 109.5
H19A C19 H19B 109.5
P1 C19 H19C 109.5
H19A C19 H19C 109.5
H19B C19 H19C 109.5
C21 C20 C25 119.0(3)
C21 C20 P2 120.0(3)
C25 C20 P2 120.9(3)
C20 C21 C22 120.6(3)
C20 C21 H21 119.7
C22 C21 H21 119.7
C23 C22 C21 120.1(3)
C23 C22 H22 120.0
C21 C22 H22 120.0
C24 C23 C22 120.3(4)
C24 C23 H23 119.8
C22 C23 H23 119.8
C23 C24 C25 120.3(4)
C23 C24 H24 119.8
C25 C24 H24 119.8
C24 C25 C20 119.6(3)
C24 C25 H25 120.2
C20 C25 H25 120.2
C31 C26 C27 119.6(3)
C31 C26 P2 119.6(3)
C27 C26 P2 120.7(3)
C28 C27 C26 118.7(3)
C28 C27 H27 120.7
C26 C27 H27 120.7
C29 C28 C27 120.9(3)
C29 C28 H28 119.5
C27 C28 H28 119.5
C30 C29 C28 121.0(4)
C30 C29 H29 119.5
C28 C29 H29 119.5
C29 C30 C31 119.3(3)
C29 C30 H30 120.3
C31 C30 H30 120.3
C26 C31 C30 120.4(3)
C26 C31 H31 119.8
C30 C31 H31 119.8
C33 C32 C37 119.0(3)
C33 C32 P2 121.6(3)
C37 C32 P2 119.4(3)
C32 C33 C34 120.6(4)
C32 C33 H33 119.7
C34 C33 H33 119.7
C35 C34 C33 119.8(4)
C35 C34 H34 120.1
C33 C34 H34 120.1
C36 C35 C34 120.2(3)
C36 C35 H35 119.9
C34 C35 H35 119.9
C35 C36 C37 120.2(4)
C35 C36 H36 119.9
C37 C36 H36 119.9
C32 C37 C36 120.1(4)
C32 C37 H37 120.0
C36 C37 H37 120.0
P2 C38 H38A 109.5
P2 C38 H38B 109.5
H38A C38 H38B 109.5
P2 C38 H38C 109.5
H38A C38 H38C 109.5
H38B C38 H38C 109.5
O1 Co1 O7 120.10(9)
O1 Co1 O8 89.10(9)
O7 Co1 O8 57.12(9)
O1 Co1 O5 105.29(9)
O7 Co1 O5 83.61(9)
O8 Co1 O5 139.74(9)
O1 Co1 O11 92.54(9)
O7 Co1 O11 125.30(9)
O8 Co1 O11 83.57(9)
O5 Co1 O11 131.66(9)
O1 Co1 O4 84.92(9)
O7 Co1 O4 136.59(9)
O8 Co1 O4 165.91(9)
O5 Co1 O4 54.34(9)
O11 Co1 O4 83.96(9)
O1 Co1 O10 146.98(10)
O7 Co1 O10 89.01(9)
O8 Co1 O10 95.28(9)
O5 Co1 O10 92.29(9)
O11 Co1 O10 55.70(9)
O4 Co1 O10 83.04(9)
O3 N1 O2 124.0(3)
O3 N1 O1 115.9(3)
O2 N1 O1 120.1(3)
O6 N2 O5 126.2(3)
O6 N2 O4 119.8(3)
O5 N2 O4 114.0(3)
O8 N3 O9 122.5(3)
O8 N3 O7 114.8(3)
O9 N3 O7 122.8(3)
O12 N4 O10 122.6(3)
O12 N4 O11 121.3(3)
O10 N4 O11 116.1(3)
N1 O1 Co1 115.14(19)
N2 O4 Co1 94.10(19)
N2 O5 Co1 97.1(2)
N3 O7 Co1 95.29(18)
N3 O8 Co1 92.78(19)
N4 O10 Co1 92.8(2)
N4 O11 Co1 95.40(19)
C19 P1 C1 110.06(17)
C19 P1 C13 109.53(16)
C1 P1 C13 108.49(16)
C19 P1 C7 108.98(17)
C1 P1 C7 109.83(16)
C13 P1 C7 109.95(16)
C38 P2 C20 108.79(17)
C38 P2 C26 108.25(17)
C20 P2 C26 110.37(16)
C38 P2 C32 108.64(16)
C20 P2 C32 110.22(16)
C26 P2 C32 110.52(16)

loop_
_geom_bond_atom_site_label_1
_geom_bond_atom_site_label_2
_geom_bond_distance
C1 C2 1.378(5)
C1 C6 1.395(5)
C1 P1 1.790(3)
C2 C3 1.391(5)
C2 H2 0.9300
C3 C4 1.372(5)
C3 H3 0.9300
C4 C5 1.373(5)
C4 H4 0.9300
C5 C6 1.364(5)
C5 H5 0.9300
C6 H6 0.9300
C7 C12 1.372(5)
C7 C8 1.395(5)
C7 P1 1.799(4)
C8 C9 1.359(5)
C8 H8 0.9300
C9 C10 1.355(5)
C9 H9 0.9300
C10 C11 1.381(5)
C10 H10 0.9300
C11 C12 1.402(5)
C11 H11 0.9300
C12 H12 0.9300
C13 C14 1.374(5)
C13 C18 1.386(5)
C13 P1 1.796(3)
C14 C15 1.406(5)
C14 H14 0.9300
C15 C16 1.370(5)
C15 H15 0.9300
C16 C17 1.372(5)
C16 H16 0.9300
C17 C18 1.389(5)
C17 H17 0.9300
C18 H18 0.9300
C19 P1 1.788(4)
C19 H19A 0.9600
C19 H19B 0.9600
C19 H19C 0.9600
C20 C21 1.365(5)
C20 C25 1.390(5)
C20 P2 1.785(3)
C21 C22 1.380(5)
C21 H21 0.9300
C22 C23 1.364(5)
C22 H22 0.9300
C23 C24 1.353(5)
C23 H23 0.9300
C24 C25 1.387(5)
C24 H24 0.9300
C25 H25 0.9300
C26 C31 1.385(5)
C26 C27 1.398(5)
C26 P2 1.792(4)
C27 C28 1.379(5)
C27 H27 0.9300
C28 C29 1.368(5)
C28 H28 0.9300
C29 C30 1.362(5)
C29 H29 0.9300
C30 C31 1.386(5)
C30 H30 0.9300
C31 H31 0.9300
C32 C33 1.368(5)
C32 C37 1.376(5)
C32 P2 1.801(3)
C33 C34 1.375(5)
C33 H33 0.9300
C34 C35 1.365(5)
C34 H34 0.9300
C35 C36 1.356(5)
C35 H35 0.9300
C36 C37 1.380(5)
C36 H36 0.9300
C37 H37 0.9300
C38 P2 1.773(3)
C38 H38A 0.9600
C38 H38B 0.9600
C38 H38C 0.9600
Co1 O1 2.035(2)
Co1 O7 2.146(2)
Co1 O8 2.218(2)
Co1 O5 2.235(2)
Co1 O11 2.236(2)
Co1 O4 2.260(2)
Co1 O10 2.307(3)
N1 O3 1.200(4)
N1 O2 1.215(4)
N1 O1 1.270(4)
N2 O6 1.193(4)
N2 O5 1.195(3)
N2 O4 1.252(4)
N3 O8 1.223(3)
N3 O9 1.225(4)
N3 O7 1.256(4)
N4 O12 1.182(4)
N4 O10 1.238(4)
N4 O11 1.264(4)

loop_
_geom_torsion_atom_site_label_1
_geom_torsion_atom_site_label_2
_geom_torsion_atom_site_label_3
_geom_torsion_atom_site_label_4
_geom_torsion
C6 C1 C2 C3 1.8(5)
P1 C1 C2 C3 -177.4(3)
C1 C2 C3 C4 0.7(5)
C2 C3 C4 C5 -1.2(5)
C3 C4 C5 C6 -0.9(5)
C4 C5 C6 C1 3.5(5)
C2 C1 C6 C5 -4.0(5)
P1 C1 C6 C5 175.2(3)
C12 C7 C8 C9 1.3(5)
P1 C7 C8 C9 -179.1(3)
C7 C8 C9 C10 -0.2(6)
C8 C9 C10 C11 -0.7(6)
C9 C10 C11 C12 0.4(6)
C8 C7 C12 C11 -1.5(5)
P1 C7 C12 C11 178.8(3)
C10 C11 C12 C7 0.7(6)
C18 C13 C14 C15 1.6(6)
P1 C13 C14 C15 -177.3(3)
C13 C14 C15 C16 -0.8(6)
C14 C15 C16 C17 -0.1(6)
C15 C16 C17 C18 0.1(6)
C14 C13 C18 C17 -1.6(6)
P1 C13 C18 C17 177.4(3)
C16 C17 C18 C13 0.7(5)
C25 C20 C21 C22 -3.0(6)
P2 C20 C21 C22 -178.8(3)
C20 C21 C22 C23 1.3(6)
C21 C22 C23 C24 -0.5(6)
C22 C23 C24 C25 1.5(6)
C23 C24 C25 C20 -3.2(6)
C21 C20 C25 C24 3.9(5)
P2 C20 C25 C24 179.7(3)
C31 C26 C27 C28 -0.1(5)
P2 C26 C27 C28 178.3(3)
C26 C27 C28 C29 -0.9(5)
C27 C28 C29 C30 1.6(6)
C28 C29 C30 C31 -1.3(6)
C27 C26 C31 C30 0.4(5)
P2 C26 C31 C30 -178.0(3)
C29 C30 C31 C26 0.3(5)
C37 C32 C33 C34 1.1(6)
P2 C32 C33 C34 -176.2(3)
C32 C33 C34 C35 -4.0(7)
C33 C34 C35 C36 3.6(6)
C34 C35 C36 C37 -0.3(6)
C33 C32 C37 C36 2.2(5)
P2 C32 C37 C36 179.5(3)
C35 C36 C37 C32 -2.6(5)
O3 N1 O1 Co1 -7.6(4)
O2 N1 O1 Co1 173.5(2)
O7 Co1 O1 N1 43.9(2)
O8 Co1 O1 N1 94.3(2)
O5 Co1 O1 N1 -47.6(2)
O11 Co1 O1 N1 177.8(2)
O4 Co1 O1 N1 -98.5(2)
O10 Co1 O1 N1 -167.4(2)
O6 N2 O4 Co1 174.2(3)
O5 N2 O4 Co1 -6.3(3)
O1 Co1 O4 N2 116.71(19)
O7 Co1 O4 N2 -13.0(2)
O8 Co1 O4 N2 -178.0(3)
O5 Co1 O4 N2 3.79(17)
O11 Co1 O4 N2 -150.18(19)
O10 Co1 O4 N2 -94.10(19)
O6 N2 O5 Co1 -174.1(3)
O4 N2 O5 Co1 6.4(3)
O1 Co1 O5 N2 -76.0(2)
O7 Co1 O5 N2 164.50(19)
O8 Co1 O5 N2 176.70(17)
O11 Co1 O5 N2 31.8(2)
O4 Co1 O5 N2 -3.99(18)
O10 Co1 O5 N2 75.76(19)
O8 N3 O7 Co1 2.3(3)
O9 N3 O7 Co1 -177.2(3)
O1 Co1 O7 N3 65.3(2)
O8 Co1 O7 N3 -1.37(18)
O5 Co1 O7 N3 169.3(2)
O11 Co1 O7 N3 -53.0(2)
O4 Co1 O7 N3 -177.08(18)
O10 Co1 O7 N3 -98.31(19)
O9 N3 O8 Co1 177.3(3)
O7 N3 O8 Co1 -2.2(3)
O1 Co1 O8 N3 -126.0(2)
O7 Co1 O8 N3 1.40(18)
O5 Co1 O8 N3 -13.1(3)
O11 Co1 O8 N3 141.3(2)
O4 Co1 O8 N3 169.2(3)
O10 Co1 O8 N3 86.8(2)
O12 N4 O10 Co1 178.7(3)
O11 N4 O10 Co1 0.5(3)
O1 Co1 O10 N4 -18.3(3)
O7 Co1 O10 N4 135.0(2)
O8 Co1 O10 N4 78.2(2)
O5 Co1 O10 N4 -141.4(2)
O11 Co1 O10 N4 -0.34(19)
O4 Co1 O10 N4 -87.8(2)
O12 N4 O11 Co1 -178.7(3)
O10 N4 O11 Co1 -0.6(3)
O1 Co1 O11 N4 170.6(2)
O7 Co1 O11 N4 -59.1(2)
O8 Co1 O11 N4 -100.6(2)
O5 Co1 O11 N4 57.5(2)
O4 Co1 O11 N4 86.0(2)
O10 Co1 O11 N4 0.33(18)
C2 C1 P1 C19 -55.1(3)
C6 C1 P1 C19 125.7(3)
C2 C1 P1 C13 64.7(3)
C6 C1 P1 C13 -114.5(3)
C2 C1 P1 C7 -175.1(3)
C6 C1 P1 C7 5.7(3)
C14 C13 P1 C19 -45.6(4)
C18 C13 P1 C19 135.5(3)
C14 C13 P1 C1 -165.7(3)
C18 C13 P1 C1 15.3(4)
C14 C13 P1 C7 74.2(3)
C18 C13 P1 C7 -104.8(3)
C12 C7 P1 C19 119.0(3)
C8 C7 P1 C19 -60.6(3)
C12 C7 P1 C1 -120.3(3)
C8 C7 P1 C1 60.0(3)
C12 C7 P1 C13 -1.0(3)
C8 C7 P1 C13 179.4(3)
C21 C20 P2 C38 -35.8(4)
C25 C20 P2 C38 148.4(3)
C21 C20 P2 C26 82.8(3)
C25 C20 P2 C26 -93.0(3)
C21 C20 P2 C32 -154.9(3)
C25 C20 P2 C32 29.4(3)
C31 C26 P2 C38 -52.7(3)
C27 C26 P2 C38 128.9(3)
C31 C26 P2 C20 -171.7(3)
C27 C26 P2 C20 9.9(3)
C31 C26 P2 C32 66.1(3)
C27 C26 P2 C32 -112.3(3)
C33 C32 P2 C38 102.5(3)
C37 C32 P2 C38 -74.7(3)
C33 C32 P2 C20 -138.3(3)
C37 C32 P2 C20 44.4(3)
C33 C32 P2 C26 -16.1(4)
C37 C32 P2 C26 166.7(3)
